data_2229758
loop_
_publ_author_name
'Demirta\,s, G\"une\,s'
'Dege, Necmi'
'Alaman A\(gar, Ay\,sen'
'B\"uy\"ukg\"ung\"or, Orhan'

_publ_section_title
;
 2-(2-Iodophenyl)isoindoline-1,3-dione
;
_journal_coeditor_code LW2057
_journal_issue 4
_journal_name_full 'Acta Crystallographica Section E'
_journal_page_first o857
_journal_paper_doi 10.1107/S1600536811006544
_journal_volume 67
_journal_year 2011
_chemical_formula_iupac 'C14 H8 I N O2'
_chemical_formula_moiety 'C14 H8 I N O2'
_chemical_formula_sum 'C14 H8 I N O2'
_chemical_formula_weight 349.11
_chemical_melting_point 455
_chemical_name_systematic
;
2-(2-Iodophenyl)isoindoline-1,3-dione
;
_space_group_IT_number 14
_symmetry_cell_setting monoclinic
_symmetry_space_group_name_Hall '-P 2ybc'
_symmetry_space_group_name_H-M 'P 1 21/c 1'
_atom_sites_solution_hydrogens geom
_atom_sites_solution_primary direct
_atom_sites_solution_secondary difmap
_audit_creation_method SHELXL-97
_cell_angle_alpha 90.00
_cell_angle_beta 118.157(3)
_cell_angle_gamma 90.00
_cell_formula_units_Z 4
_cell_length_a 11.5318(5)
_cell_length_b 8.0597(2)
_cell_length_c 15.6134(7)
_cell_measurement_reflns_used 26549
_cell_measurement_temperature 296
_cell_measurement_theta_max 27.99
_cell_measurement_theta_min 1.84
_cell_volume 1279.42(9)
_computing_cell_refinement 'X-AREA (Stoe & Cie, 2002)'
_computing_data_collection 'X-AREA (Stoe & Cie, 2002)'
_computing_data_reduction 'X-RED32 (Stoe & Cie, 2002)'
_computing_molecular_graphics 'ORTEP-3 for Windows (Farrugia, 1997)'
_computing_publication_material 'WinGX (Farrugia, 1999) and PLATON (Spek, 2009)'
_computing_structure_refinement 'WinGX (Farrugia, 1999) and SHELXL97 (Sheldrick, 2008)'
_computing_structure_solution 'WinGX (Farrugia, 1999) and SHELXS97 (Sheldrick, 2008)'
_diffrn_ambient_temperature 296
_diffrn_measured_fraction_theta_full 1.000
_diffrn_measured_fraction_theta_max 1.000
_diffrn_measurement_device_type 'Stoe IPDS 2'
_diffrn_measurement_method 'rotation method'
_diffrn_radiation_monochromator 'plane graphite'
_diffrn_radiation_source 'fine-focus sealed tube'
_diffrn_radiation_type MoK\a
_diffrn_radiation_wavelength 0.71073
_diffrn_reflns_av_R_equivalents 0.0327
_diffrn_reflns_av_sigmaI/netI 0.0157
_diffrn_reflns_limit_h_max 14
_diffrn_reflns_limit_h_min -14
_diffrn_reflns_limit_k_max 9
_diffrn_reflns_limit_k_min -9
_diffrn_reflns_limit_l_max 19
_diffrn_reflns_limit_l_min -19
_diffrn_reflns_number 13075
_diffrn_reflns_theta_full 26.00
_diffrn_reflns_theta_max 26.00
_diffrn_reflns_theta_min 2.00
_exptl_absorpt_coefficient_mu 2.495
_exptl_absorpt_correction_T_max 0.5904
_exptl_absorpt_correction_T_min 0.2909
_exptl_absorpt_correction_type integration
_exptl_absorpt_process_details '(X-RED32; Stoe & Cie, 2002)'
_exptl_crystal_colour red
_exptl_crystal_density_diffrn 1.812
_exptl_crystal_density_method 'not measured'
_exptl_crystal_description prism
_exptl_crystal_F_000 672
_exptl_crystal_size_max 0.690
_exptl_crystal_size_mid 0.513
_exptl_crystal_size_min 0.280
_refine_diff_density_max 0.824
_refine_diff_density_min -1.046
_refine_ls_extinction_method none
_refine_ls_goodness_of_fit_ref 1.109
_refine_ls_hydrogen_treatment constr
_refine_ls_matrix_type full
_refine_ls_number_parameters 163
_refine_ls_number_reflns 2517
_refine_ls_number_restraints 0
_refine_ls_restrained_S_all 1.109
_refine_ls_R_factor_all 0.0317
_refine_ls_R_factor_gt 0.0307
_refine_ls_shift/su_max 0.002
_refine_ls_shift/su_mean 0.000
_refine_ls_structure_factor_coef Fsqd
_refine_ls_weighting_details 'calc w=1/[\s^2^(Fo^2^)+(0.0373P)^2^+1.3378P] where P=(Fo^2^+2Fc^2^)/3'
_refine_ls_weighting_scheme calc
_refine_ls_wR_factor_gt 0.0771
_refine_ls_wR_factor_ref 0.0779
_reflns_number_gt 2434
_reflns_number_total 2517
_reflns_threshold_expression I>2sigma(I)
_cod_data_source_file lw2057.cif
_cod_data_source_block I
_cod_original_sg_symbol_H-M 'P 21/c'
_cod_database_code 2229758
_cod_database_fobs_code 2229758

loop_
_symmetry_equiv_pos_as_xyz
'x, y, z'
'-x, y+1/2, -z+1/2'
'-x, -y, -z'
'x, -y-1/2, z-1/2'

loop_
_atom_site_type_symbol
_atom_site_label
_atom_site_fract_x
_atom_site_fract_y
_atom_site_fract_z
_atom_site_U_iso_or_equiv
_atom_site_adp_type
_atom_site_calc_flag
_atom_site_refinement_flags
_atom_site_occupancy
_atom_site_disorder_assembly
_atom_site_disorder_group
C C1 0.6644(3) 0.2407(4) 0.1170(2) 0.0391(6) Uani d . 1 . .
C C2 0.6487(3) 0.3409(4) 0.1906(2) 0.0388(6) Uani d . 1 . .
C C3 0.5850(3) 0.4891(4) 0.1819(2) 0.0500(7) Uani d . 1 . .
H H3 0.5418 0.5438 0.1225 0.060 Uiso calc R 1 . .
C C4 0.5880(4) 0.5537(5) 0.2652(3) 0.0581(8) Uani d . 1 . .
H H4 0.5485 0.6557 0.2622 0.070 Uiso calc R 1 . .
C C5 0.6482(4) 0.4699(5) 0.3524(3) 0.0588(9) Uani d . 1 . .
H H5 0.6469 0.5156 0.4066 0.071 Uiso calc R 1 . .
C C6 0.7105(4) 0.3194(4) 0.3610(2) 0.0535(8) Uani d . 1 . .
H H6 0.7506 0.2624 0.4197 0.064 Uiso calc R 1 . .
C C7 0.7105(3) 0.2578(4) 0.2786(2) 0.0405(6) Uani d . 1 . .
C C8 0.7669(3) 0.1017(4) 0.2642(2) 0.0445(6) Uani d . 1 . .
C C9 0.7720(3) -0.0319(3) 0.12144(19) 0.0392(6) Uani d . 1 . .
C C10 0.8848(3) -0.0215(4) 0.1120(2) 0.0425(6) Uani d . 1 . .
C C11 0.9183(4) -0.1504(5) 0.0691(2) 0.0540(8) Uani d . 1 . .
H H11 0.9939 -0.1433 0.0621 0.065 Uiso calc R 1 . .
C C12 0.8393(5) -0.2892(4) 0.0369(3) 0.0630(10) Uani d . 1 . .
H H12 0.8621 -0.3762 0.0087 0.076 Uiso calc R 1 . .
C C13 0.7274(5) -0.2994(4) 0.0464(3) 0.0627(10) Uani d . 1 . .
H H13 0.6744 -0.3933 0.0243 0.075 Uiso calc R 1 . .
C C14 0.6924(4) -0.1705(4) 0.0887(3) 0.0527(8) Uani d . 1 . .
H H14 0.6162 -0.1774 0.0949 0.063 Uiso calc R 1 . .
I I1 1.00579(2) 0.18859(3) 0.158933(17) 0.06096(11) Uani d . 1 . .
N N1 0.7345(2) 0.0987(3) 0.16550(16) 0.0399(5) Uani d . 1 . .
O O1 0.6253(2) 0.2689(3) 0.03201(15) 0.0534(5) Uani d . 1 . .
O O2 0.8266(3) -0.0042(3) 0.32190(18) 0.0722(8) Uani d . 1 . .

loop_
_atom_site_aniso_label
_atom_site_aniso_U_11
_atom_site_aniso_U_22
_atom_site_aniso_U_33
_atom_site_aniso_U_12
_atom_site_aniso_U_13
_atom_site_aniso_U_23
C1 0.0420(14) 0.0404(14) 0.0373(14) 0.0006(12) 0.0207(12) 0.0023(12)
C2 0.0407(14) 0.0423(14) 0.0353(13) 0.0008(11) 0.0196(12) 0.0009(11)
C3 0.0539(17) 0.0491(17) 0.0505(16) 0.0086(14) 0.0277(14) 0.0063(14)
C4 0.060(2) 0.0550(19) 0.065(2) 0.0098(16) 0.0335(17) -0.0071(16)
C5 0.0586(19) 0.071(2) 0.0498(17) 0.0052(17) 0.0283(16) -0.0170(16)
C6 0.0536(18) 0.070(2) 0.0362(15) 0.0082(15) 0.0204(14) -0.0010(14)
C7 0.0411(14) 0.0462(15) 0.0354(13) 0.0040(12) 0.0192(12) 0.0000(12)
C8 0.0501(16) 0.0492(17) 0.0353(13) 0.0087(13) 0.0211(12) 0.0053(12)
C9 0.0462(15) 0.0376(14) 0.0340(13) 0.0001(11) 0.0191(12) -0.0003(11)
C10 0.0453(15) 0.0443(15) 0.0374(14) -0.0020(12) 0.0191(12) -0.0035(12)
C11 0.0600(19) 0.0583(19) 0.0499(17) 0.0068(16) 0.0309(16) -0.0063(15)
C12 0.089(3) 0.0476(18) 0.058(2) 0.0041(17) 0.039(2) -0.0110(15)
C13 0.087(3) 0.0417(17) 0.061(2) -0.0143(17) 0.037(2) -0.0098(15)
C14 0.064(2) 0.0464(17) 0.0532(18) -0.0091(14) 0.0324(16) -0.0014(14)
I1 0.05713(16) 0.06921(18) 0.05964(17) -0.02284(10) 0.03011(12) -0.02193(10)
N1 0.0480(13) 0.0408(12) 0.0341(11) 0.0045(10) 0.0222(10) 0.0021(9)
O1 0.0687(15) 0.0578(13) 0.0354(11) 0.0109(11) 0.0259(11) 0.0079(10)
O2 0.102(2) 0.0705(16) 0.0473(13) 0.0420(16) 0.0381(14) 0.0217(12)

loop_
_atom_type_symbol
_atom_type_description
_atom_type_scat_dispersion_real
_atom_type_scat_dispersion_imag
_atom_type_scat_source
C C 0.0033 0.0016 'International Tables Vol C Tables 4.2.6.8 and 6.1.1.4'
H H 0.0000 0.0000 'International Tables Vol C Tables 4.2.6.8 and 6.1.1.4'
I I -0.4742 1.8119 'International Tables Vol C Tables 4.2.6.8 and 6.1.1.4'
N N 0.0061 0.0033 'International Tables Vol C Tables 4.2.6.8 and 6.1.1.4'
O O 0.0106 0.0060 'International Tables Vol C Tables 4.2.6.8 and 6.1.1.4'

loop_
_geom_angle_atom_site_label_1
_geom_angle_atom_site_label_2
_geom_angle_atom_site_label_3
_geom_angle_site_symmetry_1
_geom_angle_site_symmetry_3
_geom_angle
_geom_angle_publ_flag
O1 C1 N1 . . 124.8(3) ?
O1 C1 C2 . . 129.2(3) ?
N1 C1 C2 . . 106.0(2) ?
C3 C2 C7 . . 121.3(3) ?
C3 C2 C1 . . 130.5(3) ?
C7 C2 C1 . . 108.1(2) ?
C2 C3 C4 . . 117.2(3) ?
C2 C3 H3 . . 121.4 ?
C4 C3 H3 . . 121.4 ?
C5 C4 C3 . . 121.4(3) ?
C5 C4 H4 . . 119.3 ?
C3 C4 H4 . . 119.3 ?
C4 C5 C6 . . 121.5(3) ?
C4 C5 H5 . . 119.3 ?
C6 C5 H5 . . 119.3 ?
C7 C6 C5 . . 117.0(3) ?
C7 C6 H6 . . 121.5 ?
C5 C6 H6 . . 121.5 ?
C6 C7 C2 . . 121.6(3) ?
C6 C7 C8 . . 129.9(3) ?
C2 C7 C8 . . 108.5(2) ?
O2 C8 N1 . . 125.1(3) ?
O2 C8 C7 . . 129.0(3) ?
N1 C8 C7 . . 105.8(2) ?
C10 C9 C14 . . 120.4(3) ?
C10 C9 N1 . . 121.4(3) ?
C14 C9 N1 . . 118.2(3) ?
C9 C10 C11 . . 119.9(3) ?
C9 C10 I1 . . 121.2(2) ?
C11 C10 I1 . . 118.9(2) ?
C12 C11 C10 . . 119.8(3) ?
C12 C11 H11 . . 120.1 ?
C10 C11 H11 . . 120.1 ?
C13 C12 C11 . . 120.2(3) ?
C13 C12 H12 . . 119.9 ?
C11 C12 H12 . . 119.9 ?
C12 C13 C14 . . 120.4(3) ?
C12 C13 H13 . . 119.8 ?
C14 C13 H13 . . 119.8 ?
C9 C14 C13 . . 119.2(3) ?
C9 C14 H14 . . 120.4 ?
C13 C14 H14 . . 120.4 ?
C1 N1 C8 . . 111.5(2) ?
C1 N1 C9 . . 124.7(2) ?
C8 N1 C9 . . 123.7(2) ?

loop_
_geom_bond_atom_site_label_1
_geom_bond_atom_site_label_2
_geom_bond_site_symmetry_2
_geom_bond_distance
_geom_bond_publ_flag
C1 O1 . 1.204(3) ?
C1 N1 . 1.399(4) ?
C1 C2 . 1.485(4) ?
C2 C3 . 1.374(4) ?
C2 C7 . 1.385(4) ?
C3 C4 . 1.387(5) ?
C3 H3 . 0.9300 ?
C4 C5 . 1.377(5) ?
C4 H4 . 0.9300 ?
C5 C6 . 1.384(5) ?
C5 H5 . 0.9300 ?
C6 C7 . 1.379(4) ?
C6 H6 . 0.9300 ?
C7 C8 . 1.481(4) ?
C8 O2 . 1.196(4) ?
C8 N1 . 1.403(3) ?
C9 C10 . 1.379(4) ?
C9 C14 . 1.382(4) ?
C9 N1 . 1.432(4) ?
C10 C11 . 1.385(4) ?
C10 I1 . 2.094(3) ?
C11 C12 . 1.379(5) ?
C11 H11 . 0.9300 ?
C12 C13 . 1.369(6) ?
C12 H12 . 0.9300 ?
C13 C14 . 1.390(5) ?
C13 H13 . 0.9300 ?
C14 H14 . 0.9300 ?

loop_
_geom_torsion_atom_site_label_1
_geom_torsion_atom_site_label_2
_geom_torsion_atom_site_label_3
_geom_torsion_atom_site_label_4
_geom_torsion_site_symmetry_1
_geom_torsion_site_symmetry_2
_geom_torsion_site_symmetry_3
_geom_torsion_site_symmetry_4
_geom_torsion
_geom_torsion_publ_flag
O1 C1 C2 C3 . . . . 1.0(6) ?
N1 C1 C2 C3 . . . . -178.1(3) ?
O1 C1 C2 C7 . . . . 180.0(3) ?
N1 C1 C2 C7 . . . . 0.9(3) ?
C7 C2 C3 C4 . . . . 1.5(5) ?
C1 C2 C3 C4 . . . . -179.7(3) ?
C2 C3 C4 C5 . . . . -2.2(5) ?
C3 C4 C5 C6 . . . . 1.3(6) ?
C4 C5 C6 C7 . . . . 0.5(6) ?
C5 C6 C7 C2 . . . . -1.2(5) ?
C5 C6 C7 C8 . . . . -179.4(3) ?
C3 C2 C7 C6 . . . . 0.3(5) ?
C1 C2 C7 C6 . . . . -178.8(3) ?
C3 C2 C7 C8 . . . . 178.8(3) ?
C1 C2 C7 C8 . . . . -0.3(3) ?
C6 C7 C8 O2 . . . . -1.0(6) ?
C2 C7 C8 O2 . . . . -179.4(4) ?
C6 C7 C8 N1 . . . . 178.0(3) ?
C2 C7 C8 N1 . . . . -0.4(3) ?
C14 C9 C10 C11 . . . . 0.3(4) ?
N1 C9 C10 C11 . . . . 179.9(3) ?
C14 C9 C10 I1 . . . . 179.0(2) ?
N1 C9 C10 I1 . . . . -1.4(4) ?
C9 C10 C11 C12 . . . . -0.6(5) ?
I1 C10 C11 C12 . . . . -179.4(3) ?
C10 C11 C12 C13 . . . . 0.6(6) ?
C11 C12 C13 C14 . . . . -0.2(6) ?
C10 C9 C14 C13 . . . . 0.1(5) ?
N1 C9 C14 C13 . . . . -179.5(3) ?
C12 C13 C14 C9 . . . . -0.2(6) ?
O1 C1 N1 C8 . . . . 179.7(3) ?
C2 C1 N1 C8 . . . . -1.2(3) ?
O1 C1 N1 C9 . . . . 1.3(5) ?
C2 C1 N1 C9 . . . . -179.6(3) ?
O2 C8 N1 C1 . . . . -180.0(3) ?
C7 C8 N1 C1 . . . . 1.0(3) ?
O2 C8 N1 C9 . . . . -1.5(5) ?
C7 C8 N1 C9 . . . . 179.4(3) ?
C10 C9 N1 C1 . . . . 84.2(4) ?
C14 C9 N1 C1 . . . . -96.2(3) ?
C10 C9 N1 C8 . . . . -94.1(4) ?
C14 C9 N1 C8 . . . . 85.6(4) ?

loop_
_cod_related_entry_id
_cod_related_entry_database
_cod_related_entry_code
1 ChemSpider 680936
